data_2243356
loop_
_publ_author_name
'Anitha, K.'
'Sivakumar, S.'
'Arulraj, R.'
'Rajkumar, K.'
'Kaur, Manpreet'
'Jasinski, Jerry P.'

_publ_section_title
;
 Synthesis, crystal structure, DFT calculations and Hirshfeld surface
 analysis of 3-butyl-2,6-bis(4-fluorophenyl)piperidin-4-one
;
_journal_coeditor_code HB7882
_journal_issue 5
_journal_name_full 'Acta Crystallographica Section E'
_journal_page_first 651
_journal_page_last 655
_journal_paper_doi 10.1107/S2056989020004636
_journal_volume 76
_journal_year 2020
_chemical_formula_iupac 'C21 H23 F2 N O'
_chemical_formula_moiety 'C21 H23 F2 N O'
_chemical_formula_sum 'C21 H23 F2 N O'
_chemical_formula_weight 343.40
_chemical_name_systematic
;
3-Butyl-2,6-bis(4-fluorophenyl)piperidin-4-one
;
_space_group_crystal_system monoclinic
_space_group_IT_number 14
_space_group_name_Hall '-P 2ybc'
_space_group_name_H-M_alt 'P 1 21/c 1'
_atom_sites_solution_hydrogens mixed
_atom_sites_solution_primary dual
_cell_angle_alpha 90
_cell_angle_beta 93.497(6)
_cell_angle_gamma 90
_cell_formula_units_Z 4
_cell_length_a 5.4945(3)
_cell_length_b 25.0707(13)
_cell_length_c 12.9811(9)
_cell_measurement_reflns_used 3131
_cell_measurement_temperature 173(2)
_cell_measurement_theta_max 1.00000
_cell_measurement_theta_min 0.80301
_cell_volume 1784.83(18)
_computing_cell_refinement
;
CrysAlisPro (Rigaku OD, 2019)
;
_computing_data_collection
;
CrysAlisPro (Rigaku OD, 2019)
;
_computing_data_reduction
;
CrysAlisPro (Rigaku OD, 2019)
;
_computing_molecular_graphics
;
<i>OLEX2</i> (Dolomanov <i>et al.</i>,  2009)
;
_computing_publication_material
;
<i>OLEX2</i> (Dolomanov <i>et al.</i>,  2009)
;
_computing_structure_refinement
;
ShelXL (Sheldrick, 2015b)
;
_computing_structure_solution
;
ShelXT (Sheldrick, 2015a)
;
_diffrn_ambient_temperature 173(2)
_diffrn_detector_area_resol_mean 16.0416
_diffrn_measured_fraction_theta_full 0.997
_diffrn_measured_fraction_theta_max 0.981
_diffrn_measurement_device_type 'Rigaku Oxford Diffraction Gemini Eos'
_diffrn_measurement_method '\w scans'
_diffrn_radiation_type CuK\a
_diffrn_radiation_wavelength 1.54184
_diffrn_reflns_av_R_equivalents 0.0269
_diffrn_reflns_av_unetI/netI 0.0348
_diffrn_reflns_limit_h_max 6
_diffrn_reflns_limit_h_min -6
_diffrn_reflns_limit_k_max 26
_diffrn_reflns_limit_k_min -30
_diffrn_reflns_limit_l_max 15
_diffrn_reflns_limit_l_min -9
_diffrn_reflns_number 6900
_diffrn_reflns_theta_full 67.684
_diffrn_reflns_theta_max 71.331
_diffrn_reflns_theta_min 3.526
_diffrn_source 'fine-focus sealed X-ray tube'
_exptl_absorpt_coefficient_mu 0.757
_exptl_absorpt_correction_T_max 1.00000
_exptl_absorpt_correction_T_min 0.80301
_exptl_absorpt_correction_type multi-scan
_exptl_absorpt_process_details
;
(CrysAlisPro; Rigaku OD, 2019)
;
_exptl_crystal_colour colourless
_exptl_crystal_density_diffrn 1.278
_exptl_crystal_description prism
_exptl_crystal_F_000 728
_exptl_crystal_size_max 0.42
_exptl_crystal_size_mid 0.36
_exptl_crystal_size_min 0.35
_refine_diff_density_max 0.260
_refine_diff_density_min -0.237
_refine_ls_extinction_coef 0.0035(5)
_refine_ls_extinction_expression Fc^*^=kFc[1+0.001xFc^2^\l^3^/sin(2\q)]^-1/4^
_refine_ls_extinction_method
;
SHELXL (Sheldrick 2015b)
;
_refine_ls_goodness_of_fit_ref 1.043
_refine_ls_hydrogen_treatment constr
_refine_ls_matrix_type full
_refine_ls_number_parameters 228
_refine_ls_number_reflns 3404
_refine_ls_number_restraints 0
_refine_ls_restrained_S_all 1.043
_refine_ls_R_factor_all 0.0494
_refine_ls_R_factor_gt 0.0448
_refine_ls_shift/su_max 0.000
_refine_ls_shift/su_mean 0.000
_refine_ls_structure_factor_coef Fsqd
_refine_ls_weighting_details 'w=1/[\s^2^(Fo^2^)+(0.0664P)^2^+0.4364P] where P=(Fo^2^+2Fc^2^)/3'
_refine_ls_weighting_scheme calc
_refine_ls_wR_factor_gt 0.1207
_refine_ls_wR_factor_ref 0.1264
_reflns_number_gt 3045
_reflns_number_total 3404
_reflns_threshold_expression 'I > 2\s(I)'
_cod_data_source_file hb7882sup1.cif
_cod_data_source_block I
_cod_database_code 2243356
_shelx_space_group_comment
;
The symmetry employed for this shelxl refinement is uniquely defined
by the following loop, which should always be used as a source of
symmetry information in preference to the above space-group names.
They are only intended as comments.
;
_shelx_estimated_absorpt_t_min 0.742
_shelx_estimated_absorpt_t_max 0.778

loop_
_space_group_symop_operation_xyz
'x, y, z'
'-x, y+1/2, -z+1/2'
'-x, -y, -z'
'x, -y-1/2, z-1/2'

loop_
_atom_site_type_symbol
_atom_site_label
_atom_site_fract_x
_atom_site_fract_y
_atom_site_fract_z
_atom_site_U_iso_or_equiv
_atom_site_adp_type
_atom_site_calc_flag
_atom_site_occupancy
_atom_site_disorder_assembly
_atom_site_disorder_group
F F1 1.1088(2) 0.45264(4) 0.91794(7) 0.0458(3) Uani d 1 . .
F F2 0.2626(2) 0.04577(4) 0.65950(9) 0.0493(3) Uani d 1 . .
O O1 0.9789(3) 0.28871(5) 0.32525(9) 0.0439(3) Uani d 1 . .
N N1 0.8301(2) 0.26447(5) 0.61588(9) 0.0265(3) Uani d 1 . .
H H1 0.859899 0.250816 0.692480 0.032 Uiso d 1 . .
C C1 1.0000(3) 0.30675(6) 0.58925(11) 0.0267(3) Uani d 1 . .
H H1A 1.163280 0.290264 0.580635 0.032 Uiso calc 1 . .
C C2 0.9099(3) 0.33248(6) 0.48525(11) 0.0278(3) Uani d 1 . .
H H2 0.745757 0.348399 0.494336 0.033 Uiso calc 1 . .
C C3 0.8784(3) 0.28808(6) 0.40558(11) 0.0312(3) Uani d 1 . .
C C4 0.7247(3) 0.24148(6) 0.43663(12) 0.0341(4) Uani d 1 . .
H H4A 0.729221 0.212850 0.384262 0.041 Uiso calc 1 . .
H H4B 0.553231 0.252968 0.440962 0.041 Uiso calc 1 . .
C C5 0.8253(3) 0.22036(6) 0.54247(11) 0.0282(3) Uani d 1 . .
H H5 0.996468 0.207883 0.535604 0.034 Uiso calc 1 . .
C C6 0.6767(3) 0.17398(6) 0.57869(11) 0.0261(3) Uani d 1 . .
C C7 0.7422(3) 0.12243(6) 0.55255(12) 0.0303(3) Uani d 1 . .
H H7 0.883737 0.116949 0.515379 0.036 Uiso calc 1 . .
C C8 0.6046(3) 0.07877(6) 0.57975(13) 0.0344(4) Uani d 1 . .
H H8 0.649053 0.043603 0.561167 0.041 Uiso calc 1 . .
C C9 0.4023(3) 0.08793(6) 0.63432(12) 0.0340(4) Uani d 1 . .
C C10 0.3355(3) 0.13790(7) 0.66510(13) 0.0351(4) Uani d 1 . .
H H10 0.198118 0.142774 0.705110 0.042 Uiso calc 1 . .
C C11 0.4740(3) 0.18125(6) 0.63626(12) 0.0314(3) Uani d 1 . .
H H11 0.429534 0.216223 0.656111 0.038 Uiso calc 1 . .
C C12 1.0247(3) 0.34625(6) 0.67737(11) 0.0265(3) Uani d 1 . .
C C13 1.2301(3) 0.34492(6) 0.74451(13) 0.0350(4) Uani d 1 . .
H H13 1.353733 0.319324 0.734112 0.042 Uiso calc 1 . .
C C14 1.2594(3) 0.38022(7) 0.82671(13) 0.0389(4) Uani d 1 . .
H H14 1.400409 0.378901 0.872784 0.047 Uiso calc 1 . .
C C15 1.0794(3) 0.41700(6) 0.83961(12) 0.0327(4) Uani d 1 . .
C C16 0.8701(3) 0.41935(6) 0.77634(12) 0.0347(4) Uani d 1 . .
H H16 0.747117 0.444956 0.787708 0.042 Uiso calc 1 . .
C C17 0.8432(3) 0.38332(6) 0.69539(12) 0.0312(3) Uani d 1 . .
H H17 0.698502 0.383920 0.651444 0.037 Uiso calc 1 . .
C C18 1.0774(3) 0.37699(6) 0.45103(12) 0.0300(3) Uani d 1 . .
H H18A 1.214626 0.360763 0.416194 0.036 Uiso calc 1 . .
H H18B 1.146589 0.395904 0.513051 0.036 Uiso calc 1 . .
C C19 0.9510(3) 0.41772(6) 0.37807(12) 0.0347(4) Uani d 1 . .
H H19A 1.075666 0.442006 0.352266 0.042 Uiso calc 1 . .
H H19B 0.873544 0.398610 0.317901 0.042 Uiso calc 1 . .
C C20 0.7587(3) 0.45074(7) 0.42774(14) 0.0409(4) Uani d 1 . .
H H20A 0.828276 0.464904 0.494378 0.049 Uiso calc 1 . .
H H20B 0.619586 0.427418 0.442398 0.049 Uiso calc 1 . .
C C21 0.6662(4) 0.49699(7) 0.36054(15) 0.0453(4) Uani d 1 . .
H H21A 0.800002 0.522000 0.351000 0.068 Uiso calc 1 . .
H H21B 0.534931 0.515376 0.394092 0.068 Uiso calc 1 . .
H H21C 0.603886 0.483414 0.293211 0.068 Uiso calc 1 . .

loop_
_atom_site_aniso_label
_atom_site_aniso_U_11
_atom_site_aniso_U_22
_atom_site_aniso_U_33
_atom_site_aniso_U_12
_atom_site_aniso_U_13
_atom_site_aniso_U_23
F1 0.0703(7) 0.0351(5) 0.0321(5) -0.0142(5) 0.0041(5) -0.0113(4)
F2 0.0580(6) 0.0342(5) 0.0559(7) -0.0176(5) 0.0041(5) 0.0125(5)
O1 0.0700(8) 0.0380(6) 0.0248(6) -0.0140(6) 0.0122(5) -0.0041(5)
N1 0.0356(6) 0.0226(6) 0.0212(6) -0.0038(5) 0.0004(5) 0.0010(4)
C1 0.0301(7) 0.0244(7) 0.0255(7) -0.0014(5) 0.0015(5) 0.0005(6)
C2 0.0342(7) 0.0259(7) 0.0233(7) -0.0032(6) 0.0018(6) 0.0009(6)
C3 0.0411(8) 0.0301(7) 0.0219(7) -0.0048(6) -0.0009(6) 0.0028(6)
C4 0.0449(9) 0.0313(8) 0.0258(8) -0.0093(6) -0.0010(6) -0.0008(6)
C5 0.0340(7) 0.0244(7) 0.0262(7) -0.0035(6) 0.0026(6) 0.0002(6)
C6 0.0309(7) 0.0227(7) 0.0244(7) -0.0013(5) -0.0010(5) 0.0010(5)
C7 0.0353(7) 0.0276(7) 0.0281(7) 0.0002(6) 0.0027(6) -0.0029(6)
C8 0.0467(9) 0.0216(7) 0.0344(8) 0.0011(6) -0.0031(7) -0.0008(6)
C9 0.0391(8) 0.0284(8) 0.0338(8) -0.0087(6) -0.0040(6) 0.0093(6)
C10 0.0335(7) 0.0358(8) 0.0365(9) -0.0006(6) 0.0063(6) 0.0047(6)
C11 0.0343(7) 0.0243(7) 0.0356(8) 0.0029(6) 0.0033(6) 0.0009(6)
C12 0.0335(7) 0.0229(7) 0.0231(7) -0.0047(5) 0.0029(5) 0.0025(5)
C13 0.0371(8) 0.0334(8) 0.0338(8) 0.0041(6) -0.0029(6) -0.0032(6)
C14 0.0398(8) 0.0430(9) 0.0327(9) -0.0049(7) -0.0075(7) -0.0048(7)
C15 0.0496(9) 0.0256(7) 0.0235(7) -0.0119(6) 0.0064(6) -0.0038(6)
C16 0.0430(8) 0.0301(8) 0.0316(8) 0.0033(6) 0.0074(6) -0.0015(6)
C17 0.0321(7) 0.0344(8) 0.0270(7) 0.0004(6) 0.0006(6) -0.0012(6)
C18 0.0348(7) 0.0290(7) 0.0266(7) -0.0063(6) 0.0045(6) 0.0004(6)
C19 0.0460(9) 0.0294(8) 0.0293(8) -0.0052(6) 0.0073(6) 0.0038(6)
C20 0.0513(10) 0.0329(8) 0.0396(9) -0.0004(7) 0.0114(8) 0.0073(7)
C21 0.0581(11) 0.0334(9) 0.0442(10) 0.0035(8) 0.0022(8) 0.0044(7)

loop_
_atom_type_symbol
_atom_type_description
_atom_type_scat_dispersion_real
_atom_type_scat_dispersion_imag
_atom_type_scat_source
C C 0.0181 0.0091 'International Tables Vol C Tables 4.2.6.8 and 6.1.1.4'
H H 0.0000 0.0000 'International Tables Vol C Tables 4.2.6.8 and 6.1.1.4'
F F 0.0727 0.0534 'International Tables Vol C Tables 4.2.6.8 and 6.1.1.4'
N N 0.0311 0.0180 'International Tables Vol C Tables 4.2.6.8 and 6.1.1.4'
O O 0.0492 0.0322 'International Tables Vol C Tables 4.2.6.8 and 6.1.1.4'

loop_
_geom_angle_atom_site_label_1
_geom_angle_atom_site_label_2
_geom_angle_atom_site_label_3
_geom_angle_site_symmetry_1
_geom_angle_site_symmetry_3
_geom_angle
_geom_angle_publ_flag
C1 N1 H1 . . 113.1 ?
C5 N1 H1 . . 111.4 ?
C5 N1 C1 . . 112.32(11) ?
N1 C1 H1A . . 108.4 ?
N1 C1 C2 . . 109.37(11) ?
N1 C1 C12 . . 108.87(11) ?
C2 C1 H1A . . 108.4 ?
C12 C1 H1A . . 108.4 ?
C12 C1 C2 . . 113.29(11) ?
C1 C2 H2 . . 107.8 ?
C3 C2 C1 . . 107.73(11) ?
C3 C2 H2 . . 107.8 ?
C3 C2 C18 . . 112.44(12) ?
C18 C2 C1 . . 113.01(12) ?
C18 C2 H2 . . 107.8 ?
O1 C3 C2 . . 122.51(14) ?
O1 C3 C4 . . 122.15(14) ?
C4 C3 C2 . . 115.25(12) ?
C3 C4 H4A . . 109.9 ?
C3 C4 H4B . . 109.9 ?
C3 C4 C5 . . 109.09(12) ?
H4A C4 H4B . . 108.3 ?
C5 C4 H4A . . 109.9 ?
C5 C4 H4B . . 109.9 ?
N1 C5 C4 . . 108.21(12) ?
N1 C5 H5 . . 108.4 ?
N1 C5 C6 . . 111.60(12) ?
C4 C5 H5 . . 108.4 ?
C6 C5 C4 . . 111.70(12) ?
C6 C5 H5 . . 108.4 ?
C7 C6 C5 . . 119.12(13) ?
C7 C6 C11 . . 118.74(14) ?
C11 C6 C5 . . 122.13(13) ?
C6 C7 H7 . . 119.4 ?
C8 C7 C6 . . 121.23(14) ?
C8 C7 H7 . . 119.4 ?
C7 C8 H8 . . 121.0 ?
C9 C8 C7 . . 118.03(14) ?
C9 C8 H8 . . 121.0 ?
F2 C9 C8 . . 118.78(14) ?
F2 C9 C10 . . 118.38(15) ?
C10 C9 C8 . . 122.84(14) ?
C9 C10 H10 . . 120.8 ?
C9 C10 C11 . . 118.34(15) ?
C11 C10 H10 . . 120.8 ?
C6 C11 C10 . . 120.76(14) ?
C6 C11 H11 . . 119.6 ?
C10 C11 H11 . . 119.6 ?
C13 C12 C1 . . 119.50(13) ?
C13 C12 C17 . . 118.36(14) ?
C17 C12 C1 . . 122.12(13) ?
C12 C13 H13 . . 119.3 ?
C12 C13 C14 . . 121.38(15) ?
C14 C13 H13 . . 119.3 ?
C13 C14 H14 . . 120.9 ?
C15 C14 C13 . . 118.19(15) ?
C15 C14 H14 . . 120.9 ?
F1 C15 C14 . . 118.78(15) ?
F1 C15 C16 . . 118.50(15) ?
C14 C15 C16 . . 122.72(14) ?
C15 C16 H16 . . 120.9 ?
C15 C16 C17 . . 118.15(15) ?
C17 C16 H16 . . 120.9 ?
C12 C17 H17 . . 119.4 ?
C16 C17 C12 . . 121.17(14) ?
C16 C17 H17 . . 119.4 ?
C2 C18 H18A . . 108.7 ?
C2 C18 H18B . . 108.7 ?
C2 C18 C19 . . 114.09(12) ?
H18A C18 H18B . . 107.6 ?
C19 C18 H18A . . 108.7 ?
C19 C18 H18B . . 108.7 ?
C18 C19 H19A . . 108.8 ?
C18 C19 H19B . . 108.8 ?
H19A C19 H19B . . 107.7 ?
C20 C19 C18 . . 113.74(13) ?
C20 C19 H19A . . 108.8 ?
C20 C19 H19B . . 108.8 ?
C19 C20 H20A . . 109.0 ?
C19 C20 H20B . . 109.0 ?
C19 C20 C21 . . 112.94(14) ?
H20A C20 H20B . . 107.8 ?
C21 C20 H20A . . 109.0 ?
C21 C20 H20B . . 109.0 ?
C20 C21 H21A . . 109.5 ?
C20 C21 H21B . . 109.5 ?
C20 C21 H21C . . 109.5 ?
H21A C21 H21B . . 109.5 ?
H21A C21 H21C . . 109.5 ?
H21B C21 H21C . . 109.5 ?

loop_
_geom_bond_atom_site_label_1
_geom_bond_atom_site_label_2
_geom_bond_site_symmetry_2
_geom_bond_distance
_geom_bond_publ_flag
F1 C15 . 1.3559(17) ?
F2 C9 . 1.3581(17) ?
O1 C3 . 1.2096(19) ?
N1 H1 . 1.0549 ?
N1 C1 . 1.4678(17) ?
N1 C5 . 1.4590(18) ?
C1 H1A . 1.0000 ?
C1 C2 . 1.5498(19) ?
C1 C12 . 1.5128(19) ?
C2 H2 . 1.0000 ?
C2 C3 . 1.522(2) ?
C2 C18 . 1.5296(19) ?
C3 C4 . 1.511(2) ?
C4 H4A . 0.9900 ?
C4 H4B . 0.9900 ?
C4 C5 . 1.543(2) ?
C5 H5 . 1.0000 ?
C5 C6 . 1.5121(19) ?
C6 C7 . 1.389(2) ?
C6 C11 . 1.391(2) ?
C7 H7 . 0.9500 ?
C7 C8 . 1.388(2) ?
C8 H8 . 0.9500 ?
C8 C9 . 1.373(2) ?
C9 C10 . 1.372(2) ?
C10 H10 . 0.9500 ?
C10 C11 . 1.391(2) ?
C11 H11 . 0.9500 ?
C12 C13 . 1.384(2) ?
C12 C17 . 1.393(2) ?
C13 H13 . 0.9500 ?
C13 C14 . 1.388(2) ?
C14 H14 . 0.9500 ?
C14 C15 . 1.370(2) ?
C15 C16 . 1.373(2) ?
C16 H16 . 0.9500 ?
C16 C17 . 1.387(2) ?
C17 H17 . 0.9500 ?
C18 H18A . 0.9900 ?
C18 H18B . 0.9900 ?
C18 C19 . 1.530(2) ?
C19 H19A . 0.9900 ?
C19 H19B . 0.9900 ?
C19 C20 . 1.517(2) ?
C20 H20A . 0.9900 ?
C20 H20B . 0.9900 ?
C20 C21 . 1.520(2) ?
C21 H21A . 0.9800 ?
C21 H21B . 0.9800 ?
C21 H21C . 0.9800 ?

loop_
_geom_hbond_atom_site_label_D
_geom_hbond_atom_site_label_H
_geom_hbond_atom_site_label_A
_geom_hbond_site_symmetry_A
_geom_hbond_distance_DH
_geom_hbond_distance_HA
_geom_hbond_distance_DA
_geom_hbond_angle_DHA
_geom_hbond_publ_flag
N1 H1 O1 4_566 1.05 2.06 3.0921(16) 165 yes
C7 H7 F1 4_565 0.95 2.52 3.3291(18) 143 yes
C10 H10 O1 4_466 0.95 2.66 3.470(2) 144 yes
C16 H16 F2 2_656 0.95 2.62 3.3680(18) 136 yes
C21 H21C F2 4_565 0.98 2.58 3.489(2) 154 yes
C21 H21A Cg3 3_766 0.98 2.95 3.793(2) 145 yes

loop_
_geom_torsion_atom_site_label_1
_geom_torsion_atom_site_label_2
_geom_torsion_atom_site_label_3
_geom_torsion_atom_site_label_4
_geom_torsion_site_symmetry_1
_geom_torsion_site_symmetry_2
_geom_torsion_site_symmetry_3
_geom_torsion_site_symmetry_4
_geom_torsion
_geom_torsion_publ_flag
F1 C15 C16 C17 . . . . 178.97(13) ?
F2 C9 C10 C11 . . . . -177.84(14) ?
O1 C3 C4 C5 . . . . 123.39(17) ?
N1 C1 C2 C3 . . . . -54.89(15) ?
N1 C1 C2 C18 . . . . -179.73(12) ?
N1 C1 C12 C13 . . . . 102.72(15) ?
N1 C1 C12 C17 . . . . -75.42(16) ?
N1 C5 C6 C7 . . . . -148.28(13) ?
N1 C5 C6 C11 . . . . 32.63(19) ?
C1 N1 C5 C4 . . . . -64.54(15) ?
C1 N1 C5 C6 . . . . 172.17(11) ?
C1 C2 C3 O1 . . . . -124.44(16) ?
C1 C2 C3 C4 . . . . 52.03(17) ?
C1 C2 C18 C19 . . . . -155.74(13) ?
C1 C12 C13 C14 . . . . -179.62(14) ?
C1 C12 C17 C16 . . . . -179.67(14) ?
C2 C1 C12 C13 . . . . -135.36(14) ?
C2 C1 C12 C17 . . . . 46.50(18) ?
C2 C3 C4 C5 . . . . -53.09(18) ?
C2 C18 C19 C20 . . . . 66.24(18) ?
C3 C2 C18 C19 . . . . 82.03(16) ?
C3 C4 C5 N1 . . . . 55.98(16) ?
C3 C4 C5 C6 . . . . 179.22(13) ?
C4 C5 C6 C7 . . . . 90.43(16) ?
C4 C5 C6 C11 . . . . -88.66(17) ?
C5 N1 C1 C2 . . . . 64.80(15) ?
C5 N1 C1 C12 . . . . -170.93(11) ?
C5 C6 C7 C8 . . . . -176.87(13) ?
C5 C6 C11 C10 . . . . 177.54(14) ?
C6 C7 C8 C9 . . . . -0.6(2) ?
C7 C6 C11 C10 . . . . -1.5(2) ?
C7 C8 C9 F2 . . . . 178.51(13) ?
C7 C8 C9 C10 . . . . -1.8(2) ?
C8 C9 C10 C11 . . . . 2.5(2) ?
C9 C10 C11 C6 . . . . -0.7(2) ?
C11 C6 C7 C8 . . . . 2.2(2) ?
C12 C1 C2 C3 . . . . -176.53(12) ?
C12 C1 C2 C18 . . . . 58.63(16) ?
C12 C13 C14 C15 . . . . -0.5(3) ?
C13 C12 C17 C16 . . . . 2.2(2) ?
C13 C14 C15 F1 . . . . -178.24(14) ?
C13 C14 C15 C16 . . . . 1.7(2) ?
C14 C15 C16 C17 . . . . -1.0(2) ?
C15 C16 C17 C12 . . . . -1.0(2) ?
C17 C12 C13 C14 . . . . -1.4(2) ?
C18 C2 C3 O1 . . . . 0.7(2) ?
C18 C2 C3 C4 . . . . 177.20(13) ?
C18 C19 C20 C21 . . . . 170.21(14) ?

_cod_database_fobs_code 2243356
